data_2210204
loop_
_publ_author_name
'Abdelhak, Jawher'
'Namouchi Cherni, Saoussen'
'Zid, Mohamed Faouzi '
'Driss, Ahmed'

_publ_section_title
;
 Diaquabis(1,10-phenanthroline-\k^2^<i>N</i>,<i>N</i>')cobalt(II)
 dihydrogenphosphate nitrate dihydrate
;
_journal_coeditor_code DN2037
_journal_issue 9
_journal_name_full 'Acta Crystallographica Section E'
_journal_page_first m2394
_journal_page_last m2396
_journal_paper_doi 10.1107/S1600536806023221
_journal_volume 62
_journal_year 2006
_chemical_formula_iupac '[Co (C12 H8 N2)2 (H2 O)2] (H2 P O4) (N O3), 2H2 O'
_chemical_formula_moiety 'C24 H20 Co N4 O2 2+, H2 O4 P -, N O3 -, 2H2 O'
_chemical_formula_sum 'C24 H26 Co N5 O11 P'
_chemical_formula_weight 650.40
_chemical_name_systematic
;
Diaquabis(1,10-phenanthroline-\k^2^N,N')cobalt(II) dihydrogenophosphate
nitrate dihydrate
;
_space_group_IT_number 2
_symmetry_cell_setting triclinic
_symmetry_space_group_name_Hall '-P 1'
_symmetry_space_group_name_H-M 'P -1'
_atom_sites_solution_hydrogens geom
_atom_sites_solution_primary direct
_atom_sites_solution_secondary difmap
_audit_creation_method SHELXL-97
_cell_angle_alpha 97.72(4)
_cell_angle_beta 98.49(4)
_cell_angle_gamma 93.49(5)
_cell_formula_units_Z 2
_cell_length_a 9.245(4)
_cell_length_b 10.487(6)
_cell_length_c 14.357(6)
_cell_measurement_reflns_used 0
_cell_measurement_temperature 298(2)
_cell_measurement_theta_max 14
_cell_measurement_theta_min 10
_cell_volume 1359.6(12)
_computing_cell_refinement 'CAD-4 EXPRESS'
_computing_data_collection 'CAD-4 EXPRESS (Enraf--Nonius, 1994)'
_computing_data_reduction 'XCAD4 (Harms & Wocadlo, 1995)'
_computing_molecular_graphics 'DIAMOND (Brandenburg, 1998)'
_computing_publication_material 'WinGX (Farrugia, 1999)'
_computing_structure_refinement 'SHELXL97 (Sheldrick, 1997)'
_computing_structure_solution 'SHELXS97 (Sheldrick, 1997)'
_diffrn_ambient_temperature 298(2)
_diffrn_measured_fraction_theta_full 0.962
_diffrn_measured_fraction_theta_max 0.962
_diffrn_measurement_device '\k-geometry diffractometer'
_diffrn_measurement_device_type 'Enraf--Nonius CAD-4'
_diffrn_measurement_method 'non-profiled \w/2\q'
_diffrn_radiation_monochromator graphite
_diffrn_radiation_source 'fine-focus sealed tube'
_diffrn_radiation_type MoK\a
_diffrn_radiation_wavelength 0.71073
_diffrn_reflns_av_R_equivalents 0.0311
_diffrn_reflns_av_sigmaI/netI 0.0688
_diffrn_reflns_limit_h_max 11
_diffrn_reflns_limit_h_min 0
_diffrn_reflns_limit_k_max 13
_diffrn_reflns_limit_k_min -13
_diffrn_reflns_limit_l_max 18
_diffrn_reflns_limit_l_min -18
_diffrn_reflns_number 5917
_diffrn_reflns_theta_full 26.97
_diffrn_reflns_theta_max 26.97
_diffrn_reflns_theta_min 2.23
_diffrn_standards_decay_% 5
_diffrn_standards_interval_time 120
_diffrn_standards_number 2
_exptl_absorpt_coefficient_mu 0.760
_exptl_absorpt_correction_T_max 0.738
_exptl_absorpt_correction_T_min 0.640
_exptl_absorpt_correction_type psi-scan
_exptl_absorpt_process_details '(North <i>et al.</i>,  1968)'
_exptl_crystal_colour red
_exptl_crystal_density_diffrn 1.589
_exptl_crystal_density_method 'not measured'
_exptl_crystal_description prism
_exptl_crystal_F_000 670
_exptl_crystal_size_max 0.6
_exptl_crystal_size_mid 0.6
_exptl_crystal_size_min 0.4
_refine_diff_density_max 0.470
_refine_diff_density_min -0.340
_refine_ls_extinction_method none
_refine_ls_goodness_of_fit_ref 1.015
_refine_ls_hydrogen_treatment mixed
_refine_ls_matrix_type full
_refine_ls_number_parameters 405
_refine_ls_number_reflns 5693
_refine_ls_number_restraints 12
_refine_ls_restrained_S_all 1.014
_refine_ls_R_factor_all 0.0827
_refine_ls_R_factor_gt 0.0441
_refine_ls_shift/su_max 0.003
_refine_ls_shift/su_mean 0.000
_refine_ls_structure_factor_coef Fsqd
_refine_ls_weighting_details 'calc w=1/[\s^2^(Fo^2^)+(0.0455P)^2^+0.2914P] where P=(Fo^2^+2Fc^2^)/3'
_refine_ls_weighting_scheme calc
_refine_ls_wR_factor_gt 0.0998
_refine_ls_wR_factor_ref 0.1152
_reflns_number_gt 3889
_reflns_number_total 5693
_reflns_threshold_expression I>2\s(I)
_cod_data_source_file dn2037.cif
_cod_data_source_block I
_cod_original_cell_volume 1359.6(11)
_cod_database_code 2210204
_cod_database_fobs_code 2210204

loop_
_symmetry_equiv_pos_as_xyz
'x, y, z'
'-x, -y, -z'

loop_
_atom_site_type_symbol
_atom_site_label
_atom_site_fract_x
_atom_site_fract_y
_atom_site_fract_z
_atom_site_U_iso_or_equiv
_atom_site_adp_type
_atom_site_calc_flag
_atom_site_refinement_flags
_atom_site_occupancy
Co Co1 0.19677(5) 0.42471(4) 0.23000(3) 0.02533(12) Uani d . 1
N N1 0.3623(3) 0.5733(2) 0.21289(18) 0.0284(6) Uani d . 1
N N2 0.3498(3) 0.3133(2) 0.16433(18) 0.0307(6) Uani d . 1
C C1 0.3645(4) 0.7011(3) 0.2324(2) 0.0383(8) Uani d . 1
H H1 0.2916 0.7360 0.2637 0.046 Uiso calc R 1
C C2 0.4714(4) 0.7858(3) 0.2078(3) 0.0475(9) Uani d . 1
H H2 0.4681 0.8746 0.2226 0.057 Uiso calc R 1
C C3 0.5803(4) 0.7376(4) 0.1624(3) 0.0456(9) Uani d . 1
H H3 0.6524 0.7929 0.1467 0.055 Uiso calc R 1
C C4 0.5819(4) 0.6030(3) 0.1395(2) 0.0377(8) Uani d . 1
C C5 0.4696(3) 0.5242(3) 0.1660(2) 0.0295(7) Uani d . 1
C C6 0.4658(3) 0.3852(3) 0.1423(2) 0.0295(7) Uani d . 1
C C7 0.5774(4) 0.3297(4) 0.0978(2) 0.0403(8) Uani d . 1
C C8 0.6904(4) 0.4125(4) 0.0729(3) 0.0552(11) Uani d . 1
H H8 0.7641 0.3761 0.0432 0.066 Uiso calc R 1
C C9 0.6918(4) 0.5429(4) 0.0918(3) 0.0526(10) Uani d . 1
H H9 0.7652 0.5943 0.0735 0.063 Uiso calc R 1
C C10 0.5700(4) 0.1943(4) 0.0789(3) 0.0511(10) Uani d . 1
H H10 0.6434 0.1535 0.0517 0.061 Uiso calc R 1
C C11 0.4547(4) 0.1234(4) 0.1005(3) 0.0491(10) Uani d . 1
H H11 0.4483 0.0337 0.0875 0.059 Uiso calc R 1
C C12 0.3457(4) 0.1859(3) 0.1424(3) 0.0407(8) Uani d . 1
H H12 0.2667 0.1358 0.1554 0.049 Uiso calc R 1
N N3 0.2864(3) 0.3912(2) 0.37164(18) 0.0305(6) Uani d . 1
N N4 0.0959(3) 0.5614(2) 0.31824(18) 0.0307(6) Uani d . 1
C C13 0.3782(4) 0.3050(3) 0.3979(3) 0.0395(8) Uani d . 1
H H13 0.4083 0.2477 0.3507 0.047 Uiso calc R 1
C C14 0.4317(4) 0.2962(4) 0.4932(3) 0.0495(10) Uani d . 1
H H14 0.4955 0.2341 0.5083 0.059 Uiso calc R 1
C C15 0.3890(4) 0.3798(4) 0.5637(3) 0.0486(10) Uani d . 1
H H15 0.4233 0.3748 0.6272 0.058 Uiso calc R 1
C C16 0.2926(4) 0.4737(3) 0.5396(2) 0.0384(8) Uani d . 1
C C17 0.2436(3) 0.4753(3) 0.4421(2) 0.0299(7) Uani d . 1
C C18 0.1422(3) 0.5673(3) 0.4129(2) 0.0296(7) Uani d . 1
C C19 0.0947(4) 0.6565(3) 0.4824(2) 0.0373(8) Uani d . 1
C C20 0.1488(4) 0.6532(4) 0.5811(3) 0.0495(10) Uani d . 1
H H20 0.1183 0.7121 0.6272 0.059 Uiso calc R 1
C C21 0.2426(4) 0.5669(4) 0.6085(3) 0.0501(10) Uani d . 1
H H21 0.2756 0.5675 0.6730 0.060 Uiso calc R 1
C C22 -0.0057(4) 0.7426(3) 0.4503(3) 0.0472(9) Uani d . 1
H H22 -0.0400 0.8031 0.4935 0.057 Uiso calc R 1
C C23 -0.0528(4) 0.7363(3) 0.3539(3) 0.0451(9) Uani d . 1
H H23 -0.1189 0.7928 0.3314 0.054 Uiso calc R 1
C C24 -0.0005(4) 0.6445(3) 0.2904(3) 0.0377(8) Uani d . 1
H H24 -0.0340 0.6407 0.2257 0.045 Uiso calc R 1
O O1 0.0815(3) 0.4649(2) 0.10542(16) 0.0396(6) Uani d D 1
H HW1 0.072(4) 0.5383(18) 0.093(3) 0.059 Uiso d D 1
H HW2 0.059(4) 0.409(3) 0.058(2) 0.059 Uiso d D 1
O O2 0.0396(3) 0.2657(2) 0.21718(17) 0.0377(5) Uani d D 1
H HW3 -0.001(4) 0.235(3) 0.1626(15) 0.056 Uiso d D 1
H HW4 0.054(4) 0.210(3) 0.252(2) 0.056 Uiso d D 1
N N5 0.2971(4) -0.0332(3) 0.6468(3) 0.0619(10) Uani d . 1
O O3 0.1974(5) -0.0107(4) 0.5864(3) 0.1124(15) Uani d . 1
O O4 0.2641(6) -0.0339(5) 0.7257(3) 0.1283(18) Uani d . 1
O O5 0.4162(4) -0.0561(4) 0.6280(4) 0.1245(18) Uani d . 1
P P1 0.03031(9) 0.83384(7) 0.05137(6) 0.02826(19) Uani d . 1
O O6 0.0076(3) 0.69241(19) 0.05696(16) 0.0390(6) Uani d . 1
O O7 0.0824(3) 0.8629(2) -0.03878(16) 0.0380(5) Uani d . 1
O O8 -0.1178(2) 0.8944(2) 0.06536(18) 0.0389(6) Uani d . 1
H H25 -0.1095 0.9716 0.0611 0.058 Uiso calc R 1
O O9 0.1484(3) 0.9034(2) 0.13696(18) 0.0453(6) Uani d . 1
H H26 0.1079 0.9253 0.1830 0.068 Uiso calc R 1
O O10 0.3008(4) -0.0505(4) 0.4016(3) 0.0829(10) Uani d D 1
H HW5 0.134(4) 0.017(6) 0.335(3) 0.124 Uiso d D 1
H HW6 -0.014(3) 0.036(6) 0.313(4) 0.124 Uiso d D 1
O O11 0.0668(3) 0.0381(3) 0.2959(2) 0.0559(7) Uani d D 1
H HW7 0.280(5) -0.029(5) 0.457(2) 0.084 Uiso d D 1
H HW8 0.379(3) -0.013(4) 0.395(3) 0.084 Uiso d D 1

loop_
_atom_site_aniso_label
_atom_site_aniso_U_11
_atom_site_aniso_U_22
_atom_site_aniso_U_33
_atom_site_aniso_U_12
_atom_site_aniso_U_13
_atom_site_aniso_U_23
Co1 0.0285(2) 0.0238(2) 0.0244(2) 0.00352(16) 0.00531(16) 0.00411(15)
N1 0.0282(13) 0.0277(13) 0.0277(13) -0.0002(11) 0.0008(11) 0.0028(10)
N2 0.0338(14) 0.0298(13) 0.0298(14) 0.0054(11) 0.0077(11) 0.0046(11)
C1 0.0391(19) 0.0292(17) 0.045(2) 0.0028(15) 0.0033(16) 0.0042(15)
C2 0.051(2) 0.0303(18) 0.059(2) -0.0059(16) 0.0012(19) 0.0108(17)
C3 0.042(2) 0.046(2) 0.048(2) -0.0122(17) 0.0013(17) 0.0151(17)
C4 0.0302(17) 0.045(2) 0.0362(18) -0.0052(15) 0.0029(14) 0.0076(15)
C5 0.0252(15) 0.0361(17) 0.0269(16) 0.0005(13) 0.0007(12) 0.0080(13)
C6 0.0273(15) 0.0337(17) 0.0266(16) 0.0042(13) 0.0009(13) 0.0037(13)
C7 0.0299(17) 0.050(2) 0.040(2) 0.0075(16) 0.0076(15) 0.0011(16)
C8 0.0320(19) 0.077(3) 0.055(2) 0.0005(19) 0.0147(18) -0.005(2)
C9 0.0321(19) 0.076(3) 0.050(2) -0.0109(19) 0.0150(17) 0.009(2)
C10 0.045(2) 0.052(2) 0.055(2) 0.0193(19) 0.0126(18) -0.0088(19)
C11 0.057(2) 0.0337(19) 0.056(2) 0.0153(18) 0.011(2) -0.0021(17)
C12 0.046(2) 0.0304(17) 0.045(2) 0.0061(15) 0.0112(17) -0.0009(15)
N3 0.0340(14) 0.0301(14) 0.0272(14) 0.0032(11) 0.0038(11) 0.0040(11)
N4 0.0318(14) 0.0285(13) 0.0329(14) 0.0045(11) 0.0068(11) 0.0052(11)
C13 0.0399(19) 0.0367(18) 0.042(2) 0.0073(15) 0.0029(15) 0.0070(15)
C14 0.046(2) 0.054(2) 0.048(2) 0.0084(18) -0.0075(18) 0.0212(19)
C15 0.048(2) 0.062(2) 0.0336(19) -0.0055(19) -0.0069(17) 0.0179(18)
C16 0.0379(19) 0.044(2) 0.0302(17) -0.0091(16) 0.0024(14) 0.0051(15)
C17 0.0306(16) 0.0302(16) 0.0270(16) -0.0059(13) 0.0033(13) 0.0023(13)
C18 0.0322(16) 0.0247(15) 0.0307(16) -0.0053(13) 0.0075(13) 0.0005(12)
C19 0.0412(19) 0.0326(17) 0.0374(19) -0.0067(15) 0.0141(15) -0.0023(14)
C20 0.057(2) 0.050(2) 0.037(2) -0.0085(19) 0.0153(18) -0.0126(17)
C21 0.053(2) 0.067(3) 0.0252(18) -0.012(2) 0.0053(16) -0.0038(17)
C22 0.051(2) 0.0347(19) 0.058(2) 0.0024(17) 0.0260(19) -0.0061(17)
C23 0.046(2) 0.0294(18) 0.064(3) 0.0113(16) 0.0173(19) 0.0080(17)
C24 0.0399(19) 0.0343(17) 0.043(2) 0.0082(15) 0.0099(16) 0.0127(15)
O1 0.0581(16) 0.0242(11) 0.0325(13) 0.0042(11) -0.0073(11) 0.0055(10)
O2 0.0449(14) 0.0332(12) 0.0342(13) -0.0047(11) 0.0035(11) 0.0090(10)
N5 0.057(2) 0.050(2) 0.072(3) -0.0017(18) 0.010(2) -0.0114(19)
O3 0.106(3) 0.099(3) 0.121(4) 0.044(3) -0.014(3) -0.008(3)
O4 0.159(4) 0.146(4) 0.072(3) -0.040(3) 0.032(3) -0.005(3)
O5 0.058(2) 0.102(3) 0.203(5) 0.010(2) 0.043(3) -0.043(3)
P1 0.0340(4) 0.0197(4) 0.0310(4) 0.0023(3) 0.0051(3) 0.0034(3)
O6 0.0587(15) 0.0198(11) 0.0372(13) 0.0019(10) 0.0031(11) 0.0047(9)
O7 0.0504(14) 0.0278(11) 0.0406(13) 0.0080(10) 0.0174(11) 0.0080(10)
O8 0.0353(13) 0.0285(11) 0.0558(15) 0.0039(10) 0.0133(11) 0.0095(11)
O9 0.0440(14) 0.0415(14) 0.0442(15) -0.0016(12) -0.0023(12) -0.0032(12)
O10 0.077(3) 0.101(3) 0.067(2) -0.002(2) 0.0045(19) 0.010(2)
O11 0.0631(19) 0.0491(16) 0.0565(18) -0.0013(15) 0.0089(15) 0.0143(14)

loop_
_atom_type_symbol
_atom_type_description
_atom_type_scat_dispersion_real
_atom_type_scat_dispersion_imag
_atom_type_scat_source
C C 0.0033 0.0016 'International Tables Vol C Tables 4.2.6.8 and 6.1.1.4'
H H 0.0000 0.0000 'International Tables Vol C Tables 4.2.6.8 and 6.1.1.4'
Co Co 0.3494 0.9721 'International Tables Vol C Tables 4.2.6.8 and 6.1.1.4'
N N 0.0061 0.0033 'International Tables Vol C Tables 4.2.6.8 and 6.1.1.4'
O O 0.0106 0.0060 'International Tables Vol C Tables 4.2.6.8 and 6.1.1.4'
P P 0.1023 0.0942 'International Tables Vol C Tables 4.2.6.8 and 6.1.1.4'

loop_
_geom_angle_atom_site_label_1
_geom_angle_atom_site_label_2
_geom_angle_atom_site_label_3
_geom_angle
O1 Co1 O2 86.01(10)
O1 Co1 N4 94.26(11)
O2 Co1 N4 98.55(11)
O1 Co1 N2 95.61(11)
O2 Co1 N2 93.80(11)
N4 Co1 N2 164.69(10)
O1 Co1 N3 170.44(10)
O2 Co1 N3 90.43(10)
N4 Co1 N3 77.48(11)
N2 Co1 N3 93.48(11)
O1 Co1 N1 86.41(11)
O2 Co1 N1 168.15(9)
N4 Co1 N1 91.08(10)
N2 Co1 N1 77.90(10)
N3 Co1 N1 98.43(10)
C1 N1 C5 117.4(3)
C1 N1 Co1 129.5(2)
C5 N1 Co1 112.6(2)
C12 N2 C6 117.3(3)
C12 N2 Co1 128.4(2)
C6 N2 Co1 114.3(2)
N1 C1 C2 123.1(3)
N1 C1 H1 118.4
C2 C1 H1 118.4
C3 C2 C1 119.9(3)
C3 C2 H2 120.1
C1 C2 H2 120.1
C2 C3 C4 119.1(3)
C2 C3 H3 120.5
C4 C3 H3 120.5
C3 C4 C5 117.6(3)
C3 C4 C9 123.3(3)
C5 C4 C9 119.1(3)
N1 C5 C4 122.9(3)
N1 C5 C6 117.7(3)
C4 C5 C6 119.4(3)
N2 C6 C7 123.0(3)
N2 C6 C5 117.2(3)
C7 C6 C5 119.9(3)
C10 C7 C6 117.3(3)
C10 C7 C8 123.4(3)
C6 C7 C8 119.2(3)
C9 C8 C7 121.2(4)
C9 C8 H8 119.4
C7 C8 H8 119.4
C8 C9 C4 121.2(3)
C8 C9 H9 119.4
C4 C9 H9 119.4
C11 C10 C7 119.5(3)
C11 C10 H10 120.2
C7 C10 H10 120.2
C10 C11 C12 119.7(3)
C10 C11 H11 120.1
C12 C11 H11 120.1
N2 C12 C11 123.1(3)
N2 C12 H12 118.4
C11 C12 H12 118.4
C13 N3 C17 117.6(3)
C13 N3 Co1 129.1(2)
C17 N3 Co1 113.2(2)
C24 N4 C18 117.6(3)
C24 N4 Co1 127.5(2)
C18 N4 Co1 114.8(2)
N3 C13 C14 123.3(3)
N3 C13 H13 118.3
C14 C13 H13 118.3
C15 C14 C13 119.2(3)
C15 C14 H14 120.4
C13 C14 H14 120.4
C14 C15 C16 119.7(3)
C14 C15 H15 120.1
C16 C15 H15 120.1
C17 C16 C15 117.3(3)
C17 C16 C21 118.9(3)
C15 C16 C21 123.9(3)
N3 C17 C16 122.9(3)
N3 C17 C18 117.2(3)
C16 C17 C18 119.9(3)
N4 C18 C19 123.3(3)
N4 C18 C17 117.1(3)
C19 C18 C17 119.7(3)
C22 C19 C18 117.4(3)
C22 C19 C20 123.8(3)
C18 C19 C20 118.8(3)
C21 C20 C19 121.6(3)
C21 C20 H20 119.2
C19 C20 H20 119.2
C20 C21 C16 121.1(3)
C20 C21 H21 119.4
C16 C21 H21 119.4
C23 C22 C19 119.3(3)
C23 C22 H22 120.4
C19 C22 H22 120.4
C22 C23 C24 119.4(3)
C22 C23 H23 120.3
C24 C23 H23 120.3
N4 C24 C23 123.1(3)
N4 C24 H24 118.4
C23 C24 H24 118.4
Co1 O1 HW1 123(3)
Co1 O1 HW2 122(3)
HW1 O1 HW2 113(3)
Co1 O2 HW3 117(3)
Co1 O2 HW4 120(3)
HW3 O2 HW4 113(3)
O5 N5 O4 123.3(5)
O5 N5 O3 122.1(5)
O4 N5 O3 114.6(5)
O6 P1 O7 113.92(13)
O6 P1 O8 107.23(14)
O7 P1 O8 112.14(14)
O6 P1 O9 110.81(14)
O7 P1 O9 106.72(15)
O8 P1 O9 105.73(14)
P1 O8 H25 109.5
P1 O9 H26 109.5
HW7 O10 HW8 111(3)
HW5 O11 HW6 114(3)

loop_
_geom_bond_atom_site_label_1
_geom_bond_atom_site_label_2
_geom_bond_distance
Co1 O1 2.051(2)
Co1 O2 2.114(3)
Co1 N4 2.134(3)
Co1 N2 2.134(3)
Co1 N3 2.162(3)
Co1 N1 2.181(3)
N1 C1 1.330(4)
N1 C5 1.367(4)
N2 C12 1.328(4)
N2 C6 1.372(4)
C1 C2 1.404(5)
C1 H1 0.9300
C2 C3 1.365(5)
C2 H2 0.9300
C3 C4 1.407(5)
C3 H3 0.9300
C4 C5 1.415(4)
C4 C9 1.438(5)
C5 C6 1.449(4)
C6 C7 1.406(4)
C7 C10 1.405(5)
C7 C8 1.434(5)
C8 C9 1.356(6)
C8 H8 0.9300
C9 H9 0.9300
C10 C11 1.360(6)
C10 H10 0.9300
C11 C12 1.400(5)
C11 H11 0.9300
C12 H12 0.9300
N3 C13 1.330(4)
N3 C17 1.371(4)
N4 C24 1.340(4)
N4 C18 1.356(4)
C13 C14 1.401(5)
C13 H13 0.9300
C14 C15 1.368(6)
C14 H14 0.9300
C15 C16 1.411(5)
C15 H15 0.9300
C16 C17 1.409(4)
C16 C21 1.442(5)
C17 C18 1.445(4)
C18 C19 1.412(4)
C19 C22 1.406(5)
C19 C20 1.437(5)
C20 C21 1.347(6)
C20 H20 0.9300
C21 H21 0.9300
C22 C23 1.380(5)
C22 H22 0.9300
C23 C24 1.393(5)
C23 H23 0.9300
C24 H24 0.9300
O1 HW1 0.819(17)
O1 HW2 0.828(17)
O2 HW3 0.830(17)
O2 HW4 0.824(17)
N5 O5 1.202(5)
N5 O4 1.217(5)
N5 O3 1.225(5)
P1 O6 1.500(2)
P1 O7 1.508(2)
P1 O8 1.572(2)
P1 O9 1.581(3)
O8 H25 0.8200
O9 H26 0.8200
O10 HW7 0.847(18)
O10 HW8 0.826(18)
O11 HW5 0.84(4)
O11 HW6 0.818(19)

loop_
_geom_hbond_atom_site_label_D
_geom_hbond_atom_site_label_H
_geom_hbond_atom_site_label_A
_geom_hbond_site_symmetry_A
_geom_hbond_distance_DH
_geom_hbond_distance_HA
_geom_hbond_distance_DA
_geom_hbond_angle_DHA
O1 HW1 O6 . 0.819(17) 1.87(2) 2.673(3) 168(4)
O1 HW2 O6 2_565 0.828(17) 1.84(2) 2.659(4) 170(4)
O2 HW3 O7 2_565 0.830(17) 1.95(2) 2.772(4) 171(4)
O2 HW4 O11 . 0.824(17) 1.99(2) 2.784(4) 161(3)
O8 H25 O7 2_575 0.82 1.82 2.632(3) 173.3
O9 H26 O11 1_565 0.82 1.97 2.747(4) 157.0
O11 HW5 O10 . 0.84(4) 1.92(5) 2.739(5) 168(6)
O11 HW6 O4 2_556 0.818(19) 2.30(3) 3.026(6) 148(5)
O11 HW6 O3 2_556 0.818(19) 2.41(3) 3.188(6) 160(5)
O10 HW7 O3 . 0.847(18) 2.105(19) 2.938(6) 168(4)
O10 HW7 O5 . 0.847(18) 2.65(4) 3.278(7) 132(4)
O10 HW8 O5 2_656 0.826(18) 2.075(19) 2.894(6) 172(5)
